data_7111698
loop_
_publ_author_name
'Lee, Gon-Ann'
'Wang, Wen-Chieh'
'Shieh, Minghuey'
'Kuo, Ting-Shen'

_publ_section_title
;
 A novel synthesis of calix[4]thiophenes and calix[4]furans
;
_journal_issue 27
_journal_name_full 'Chemical Communications'
_journal_page_first 5009
_journal_page_last 5011
_journal_paper_doi 10.1039/c0cc00437e
_journal_volume 46
_journal_year 2010
_chemical_formula_moiety 'C44 H64 S4'
_chemical_formula_sum 'C44 H64 S4'
_chemical_formula_weight 721.19
_chemical_melting_point 342.0(5)
_chemical_name_common octapropyl
_chemical_name_systematic
;
?
;
_space_group_IT_number 2
_symmetry_cell_setting triclinic
_symmetry_space_group_name_Hall '-P 1'
_symmetry_space_group_name_H-M 'P -1'
_atom_sites_solution_hydrogens geom
_atom_sites_solution_primary direct
_atom_sites_solution_secondary difmap
_audit_creation_method SHELXL-97
_cell_angle_alpha 104.2410(10)
_cell_angle_beta 95.4480(10)
_cell_angle_gamma 97.4850(10)
_cell_formula_units_Z 1
_cell_length_a 8.2550(2)
_cell_length_b 10.5082(2)
_cell_length_c 12.4009(3)
_cell_measurement_reflns_used 9217
_cell_measurement_temperature 200(2)
_cell_measurement_theta_max 25.028
_cell_measurement_theta_min 2.037
_cell_volume 1024.71(4)
_computing_cell_refinement 'HKL Scalepack (Otwinowski & Minor 1997)'
_computing_data_collection 'Collect (Nonius BV, 1997-2000)'
_computing_data_reduction 'HKL Denzo and Scalepack'
_computing_molecular_graphics 'Ortep-3 for Windows (Farrugia, 1997)'
_computing_publication_material 'WinGX publication routines (Farrugia, 1999)'
_computing_structure_refinement 'SHELXL-97 (Sheldrick, 1997)'
_computing_structure_solution 'SHELXS-86 (Sheldrick, 1986)'
_diffrn_ambient_temperature 200(2)
_diffrn_detector_area_resol_mean 9
_diffrn_measured_fraction_theta_full 0.992
_diffrn_measured_fraction_theta_max 0.992
_diffrn_measurement_device_type KappaCCD
_diffrn_measurement_method 'CCD rotation images, thick slices'
_diffrn_radiation_monochromator graphite
_diffrn_radiation_source 'fine-focus sealed tube'
_diffrn_radiation_type MoK\a
_diffrn_radiation_wavelength 0.71073
_diffrn_reflns_av_R_equivalents 0.0553
_diffrn_reflns_av_sigmaI/netI 0.0436
_diffrn_reflns_limit_h_max 9
_diffrn_reflns_limit_h_min -9
_diffrn_reflns_limit_k_max 12
_diffrn_reflns_limit_k_min -12
_diffrn_reflns_limit_l_max 14
_diffrn_reflns_limit_l_min -14
_diffrn_reflns_number 12008
_diffrn_reflns_theta_full 25.05
_diffrn_reflns_theta_max 25.05
_diffrn_reflns_theta_min 2.28
_exptl_absorpt_coefficient_mu 0.261
_exptl_absorpt_correction_T_max 1.017
_exptl_absorpt_correction_T_min 0.7979
_exptl_absorpt_correction_type multi-scan
_exptl_absorpt_process_details
;
?
;
_exptl_crystal_colour colorless
_exptl_crystal_density_diffrn 1.169
_exptl_crystal_density_method 'not measured'
_exptl_crystal_description prism
_exptl_crystal_F_000 392
_exptl_crystal_size_max 0.4
_exptl_crystal_size_mid 0.18
_exptl_crystal_size_min 0.09
_refine_diff_density_max 0.264
_refine_diff_density_min -0.297
_refine_diff_density_rms 0.076
_refine_ls_extinction_method none
_refine_ls_goodness_of_fit_ref 1.116
_refine_ls_hydrogen_treatment fixed
_refine_ls_matrix_type full
_refine_ls_number_parameters 217
_refine_ls_number_reflns 3596
_refine_ls_number_restraints 0
_refine_ls_restrained_S_all 1.116
_refine_ls_R_factor_all 0.0504
_refine_ls_R_factor_gt 0.0388
_refine_ls_shift/su_max 0.001
_refine_ls_shift/su_mean 0.000
_refine_ls_structure_factor_coef Fsqd
_refine_ls_weighting_details 'calc w=1/[\s^2^(Fo^2^)+(0.0548P)^2^+0.3078P] where P=(Fo^2^+2Fc^2^)/3'
_refine_ls_weighting_scheme calc
_refine_ls_wR_factor_gt 0.1062
_refine_ls_wR_factor_ref 0.1140
_reflns_number_gt 3008
_reflns_number_total 3596
_reflns_threshold_expression >2sigma(I)
_cod_data_source_file C0CC00437Esup1.cif
_cod_data_source_block 9239
_cod_depositor_comments
;
The following automatic conversions were performed:

'_chemical_melting_point' value '341.5-342.5' was changed to
'342.0(5)' - the average value was taken and precision was estimated.

Automatic conversion script
Id: cif_fix_values 1891 2012-01-12 08:04:46Z andrius 
;
_cod_database_code 7111698

loop_
_symmetry_equiv_pos_as_xyz
'x, y, z'
'-x, -y, -z'

loop_
_atom_site_label
_atom_site_type_symbol
_atom_site_fract_x
_atom_site_fract_y
_atom_site_fract_z
_atom_site_U_iso_or_equiv
_atom_site_adp_type
_atom_site_occupancy
_atom_site_symmetry_multiplicity
_atom_site_calc_flag
_atom_site_refinement_flags
S1 S 0.27436(7) 0.35263(5) -0.02537(4) 0.02580(16) Uani 1 1 d .
S2 S 0.46960(6) 0.59496(5) 0.23406(4) 0.02622(16) Uani 1 1 d .
C1 C 0.3035(2) 0.19286(19) -0.09043(16) 0.0222(4) Uani 1 1 d .
C2 C 0.2749(3) 0.1122(2) -0.02198(17) 0.0310(5) Uani 1 1 d .
H2 H 0.2854 0.0207 -0.0416 0.037 Uiso 1 1 calc R
C3 C 0.2277(3) 0.1779(2) 0.08231(18) 0.0313(5) Uani 1 1 d .
H3 H 0.2032 0.1342 0.1387 0.038 Uiso 1 1 calc R
C4 C 0.2208(2) 0.3092(2) 0.09359(16) 0.0227(4) Uani 1 1 d .
C5 C 0.1716(2) 0.41344(19) 0.18948(16) 0.0216(4) Uani 1 1 d .
C6 C 0.2238(3) 0.3806(2) 0.30165(16) 0.0243(5) Uani 1 1 d .
H6A H 0.1686 0.2899 0.2978 0.029 Uiso 1 1 calc R
H6B H 0.3440 0.3796 0.3091 0.029 Uiso 1 1 calc R
C7 C 0.1851(3) 0.4754(2) 0.40701(17) 0.0358(5) Uani 1 1 d .
H7A H 0.0643 0.4725 0.4032 0.043 Uiso 1 1 calc R
H7B H 0.2355 0.5673 0.4103 0.043 Uiso 1 1 calc R
C8 C 0.2496(3) 0.4397(3) 0.51277(19) 0.0483(7) Uani 1 1 d .
H8A H 0.2233 0.5030 0.5786 0.073 Uiso 1 1 calc R
H8B H 0.3694 0.4435 0.5172 0.073 Uiso 1 1 calc R
H8C H 0.1978 0.3496 0.5107 0.073 Uiso 1 1 calc R
C9 C -0.0169(2) 0.4137(2) 0.16973(17) 0.0252(5) Uani 1 1 d .
H9A H -0.0446 0.4857 0.2298 0.030 Uiso 1 1 calc R
H9B H -0.0428 0.4361 0.0977 0.030 Uiso 1 1 calc R
C10 C -0.1286(3) 0.2855(2) 0.1666(2) 0.0381(6) Uani 1 1 d .
H10A H -0.1053 0.2127 0.1053 0.046 Uiso 1 1 calc R
H10B H -0.1051 0.2616 0.2383 0.046 Uiso 1 1 calc R
C11 C -0.3093(3) 0.2999(2) 0.1482(2) 0.0369(6) Uani 1 1 d .
H11A H -0.3783 0.2161 0.1467 0.055 Uiso 1 1 calc R
H11B H -0.3332 0.3219 0.0766 0.055 Uiso 1 1 calc R
H11C H -0.3329 0.3711 0.2095 0.055 Uiso 1 1 calc R
C12 C 0.2596(2) 0.5502(2) 0.18955(15) 0.0214(4) Uani 1 1 d .
C13 C 0.2019(3) 0.6487(2) 0.15198(17) 0.0256(5) Uani 1 1 d .
H13 H 0.0894 0.6446 0.1246 0.031 Uiso 1 1 calc R
C14 C 0.3252(2) 0.7584(2) 0.15743(17) 0.0276(5) Uani 1 1 d .
H14 H 0.3027 0.8345 0.1339 0.033 Uiso 1 1 calc R
C15 C 0.4782(2) 0.74503(19) 0.19930(15) 0.0219(4) Uani 1 1 d .
C16 C 0.6420(2) 0.8361(2) 0.20705(16) 0.0226(4) Uani 1 1 d .
C17 C 0.6151(3) 0.9826(2) 0.24513(16) 0.0257(5) Uani 1 1 d .
H17A H 0.7177 1.0409 0.2414 0.031 Uiso 1 1 calc R
H17B H 0.5272 0.9974 0.1916 0.031 Uiso 1 1 calc R
C18 C 0.5680(3) 1.0242(2) 0.36327(18) 0.0327(5) Uani 1 1 d .
H18A H 0.4687 0.9633 0.3687 0.039 Uiso 1 1 calc R
H18B H 0.6587 1.0151 0.4177 0.039 Uiso 1 1 calc R
C19 C 0.5338(5) 1.1647(3) 0.3944(2) 0.0683(10) Uani 1 1 d .
H19A H 0.5027 1.1857 0.4703 0.102 Uiso 1 1 calc R
H19B H 0.4435 1.1742 0.3411 0.102 Uiso 1 1 calc R
H19C H 0.6330 1.2258 0.3919 0.102 Uiso 1 1 calc R
C20 C 0.7751(2) 0.8064(2) 0.29075(17) 0.0269(5) Uani 1 1 d .
H20A H 0.7351 0.8193 0.3649 0.032 Uiso 1 1 calc R
H20B H 0.7876 0.7117 0.2647 0.032 Uiso 1 1 calc R
C21 C 0.9439(3) 0.8913(2) 0.30572(19) 0.0365(6) Uani 1 1 d .
H21A H 0.9332 0.9863 0.3327 0.044 Uiso 1 1 calc R
H21B H 0.9859 0.8783 0.2322 0.044 Uiso 1 1 calc R
C22 C 1.0669(3) 0.8560(3) 0.3890(2) 0.0482(7) Uani 1 1 d .
H22A H 1.1734 0.9133 0.3972 0.072 Uiso 1 1 calc R
H22B H 1.0804 0.7628 0.3613 0.072 Uiso 1 1 calc R
H22C H 1.0260 0.8693 0.4619 0.072 Uiso 1 1 calc R

loop_
_atom_site_aniso_label
_atom_site_aniso_U_11
_atom_site_aniso_U_22
_atom_site_aniso_U_33
_atom_site_aniso_U_23
_atom_site_aniso_U_13
_atom_site_aniso_U_12
S1 0.0349(3) 0.0209(3) 0.0231(3) 0.0061(2) 0.0077(2) 0.0065(2)
S2 0.0219(3) 0.0240(3) 0.0335(3) 0.0111(2) -0.0005(2) 0.0025(2)
C1 0.0208(10) 0.0200(11) 0.0224(10) 0.0012(8) 0.0013(8) 0.0008(8)
C2 0.0434(13) 0.0190(11) 0.0317(12) 0.0052(9) 0.0115(10) 0.0068(10)
C3 0.0443(13) 0.0253(12) 0.0275(11) 0.0105(9) 0.0123(10) 0.0051(10)
C4 0.0205(10) 0.0245(11) 0.0229(10) 0.0061(9) 0.0037(8) 0.0019(8)
C5 0.0218(10) 0.0204(10) 0.0225(10) 0.0051(8) 0.0036(8) 0.0037(8)
C6 0.0257(10) 0.0252(11) 0.0240(10) 0.0096(9) 0.0032(8) 0.0050(9)
C7 0.0428(13) 0.0411(14) 0.0264(11) 0.0096(10) 0.0083(10) 0.0133(11)
C8 0.0577(17) 0.0642(18) 0.0266(12) 0.0142(12) 0.0066(12) 0.0174(14)
C9 0.0237(11) 0.0256(11) 0.0266(11) 0.0068(9) 0.0041(8) 0.0047(9)
C10 0.0252(12) 0.0314(13) 0.0596(16) 0.0165(12) 0.0069(11) 0.0018(10)
C11 0.0264(12) 0.0381(14) 0.0469(14) 0.0144(11) 0.0034(10) 0.0027(10)
C12 0.0209(10) 0.0227(11) 0.0193(9) 0.0032(8) 0.0032(8) 0.0022(8)
C13 0.0232(10) 0.0247(11) 0.0281(11) 0.0068(9) 0.0000(8) 0.0032(9)
C14 0.0258(11) 0.0250(11) 0.0339(12) 0.0114(9) 0.0019(9) 0.0048(9)
C15 0.0255(10) 0.0206(11) 0.0188(10) 0.0034(8) 0.0031(8) 0.0043(8)
C16 0.0221(10) 0.0219(11) 0.0226(10) 0.0047(8) 0.0024(8) 0.0012(8)
C17 0.0281(11) 0.0214(11) 0.0251(11) 0.0021(9) 0.0041(9) 0.0022(9)
C18 0.0389(13) 0.0284(12) 0.0289(11) 0.0021(10) 0.0091(10) 0.0059(10)
C19 0.123(3) 0.0469(18) 0.0442(16) 0.0074(14) 0.0294(17) 0.0415(19)
C20 0.0259(11) 0.0276(12) 0.0245(10) 0.0023(9) 0.0002(8) 0.0047(9)
C21 0.0275(12) 0.0396(14) 0.0359(13) 0.0026(11) -0.0002(10) -0.0005(10)
C22 0.0313(13) 0.0656(18) 0.0392(14) 0.0021(13) -0.0067(11) 0.0075(12)

loop_
_atom_type_symbol
_atom_type_description
_atom_type_scat_dispersion_real
_atom_type_scat_dispersion_imag
_atom_type_scat_source
C C 0.0033 0.0016 'International Tables Vol C Tables 4.2.6.8 and 6.1.1.4'
H H 0.0000 0.0000 'International Tables Vol C Tables 4.2.6.8 and 6.1.1.4'
S S 0.1246 0.1234 'International Tables Vol C Tables 4.2.6.8 and 6.1.1.4'

loop_
_geom_angle_atom_site_label_1
_geom_angle_atom_site_label_2
_geom_angle_atom_site_label_3
_geom_angle
_geom_angle_site_symmetry_1
_geom_angle_site_symmetry_3
C4 S1 C1 93.10(9) . .
C15 S2 C12 93.25(9) . .
C2 C1 C16 130.51(18) . 2_665
C2 C1 S1 109.95(15) . .
C16 C1 S1 119.53(15) 2_665 .
C1 C2 C3 113.50(19) . .
C1 C2 H2 123.2 . .
C3 C2 H2 123.2 . .
C4 C3 C2 113.73(19) . .
C4 C3 H3 123.1 . .
C2 C3 H3 123.1 . .
C3 C4 C5 130.46(18) . .
C3 C4 S1 109.71(15) . .
C5 C4 S1 119.81(14) . .
C12 C5 C4 108.75(16) . .
C12 C5 C6 110.24(16) . .
C4 C5 C6 108.49(16) . .
C12 C5 C9 108.07(16) . .
C4 C5 C9 109.58(15) . .
C6 C5 C9 111.67(16) . .
C7 C6 C5 115.74(17) . .
C7 C6 H6A 108.3 . .
C5 C6 H6A 108.3 . .
C7 C6 H6B 108.3 . .
C5 C6 H6B 108.3 . .
H6A C6 H6B 107.4 . .
C6 C7 C8 111.78(19) . .
C6 C7 H7A 109.3 . .
C8 C7 H7A 109.3 . .
C6 C7 H7B 109.3 . .
C8 C7 H7B 109.3 . .
H7A C7 H7B 107.9 . .
C7 C8 H8A 109.5 . .
C7 C8 H8B 109.5 . .
H8A C8 H8B 109.5 . .
C7 C8 H8C 109.5 . .
H8A C8 H8C 109.5 . .
H8B C8 H8C 109.5 . .
C10 C9 C5 116.69(17) . .
C10 C9 H9A 108.1 . .
C5 C9 H9A 108.1 . .
C10 C9 H9B 108.1 . .
C5 C9 H9B 108.1 . .
H9A C9 H9B 107.3 . .
C11 C10 C9 111.22(19) . .
C11 C10 H10A 109.4 . .
C9 C10 H10A 109.4 . .
C11 C10 H10B 109.4 . .
C9 C10 H10B 109.4 . .
H10A C10 H10B 108.0 . .
C10 C11 H11A 109.5 . .
C10 C11 H11B 109.5 . .
H11A C11 H11B 109.5 . .
C10 C11 H11C 109.5 . .
H11A C11 H11C 109.5 . .
H11B C11 H11C 109.5 . .
C13 C12 C5 130.00(18) . .
C13 C12 S2 109.52(15) . .
C5 C12 S2 120.33(14) . .
C12 C13 C14 113.73(18) . .
C12 C13 H13 123.1 . .
C14 C13 H13 123.1 . .
C15 C14 C13 114.01(19) . .
C15 C14 H14 123.0 . .
C13 C14 H14 123.0 . .
C14 C15 C16 128.47(19) . .
C14 C15 S2 109.48(15) . .
C16 C15 S2 121.81(14) . .
C1 C16 C15 107.55(15) 2_665 .
C1 C16 C17 110.26(16) 2_665 .
C15 C16 C17 108.93(16) . .
C1 C16 C20 109.14(16) 2_665 .
C15 C16 C20 110.27(16) . .
C17 C16 C20 110.65(16) . .
C18 C17 C16 114.65(17) . .
C18 C17 H17A 108.6 . .
C16 C17 H17A 108.6 . .
C18 C17 H17B 108.6 . .
C16 C17 H17B 108.6 . .
H17A C17 H17B 107.6 . .
C19 C18 C17 112.9(2) . .
C19 C18 H18A 109.0 . .
C17 C18 H18A 109.0 . .
C19 C18 H18B 109.0 . .
C17 C18 H18B 109.0 . .
H18A C18 H18B 107.8 . .
C18 C19 H19A 109.5 . .
C18 C19 H19B 109.5 . .
H19A C19 H19B 109.5 . .
C18 C19 H19C 109.5 . .
H19A C19 H19C 109.5 . .
H19B C19 H19C 109.5 . .
C21 C20 C16 115.10(18) . .
C21 C20 H20A 108.5 . .
C16 C20 H20A 108.5 . .
C21 C20 H20B 108.5 . .
C16 C20 H20B 108.5 . .
H20A C20 H20B 107.5 . .
C20 C21 C22 111.8(2) . .
C20 C21 H21A 109.3 . .
C22 C21 H21A 109.3 . .
C20 C21 H21B 109.3 . .
C22 C21 H21B 109.3 . .
H21A C21 H21B 107.9 . .
C21 C22 H22A 109.5 . .
C21 C22 H22B 109.5 . .
H22A C22 H22B 109.5 . .
C21 C22 H22C 109.5 . .
H22A C22 H22C 109.5 . .
H22B C22 H22C 109.5 . .

loop_
_geom_bond_atom_site_label_1
_geom_bond_atom_site_label_2
_geom_bond_distance
_geom_bond_site_symmetry_2
S1 C4 1.727(2) .
S1 C1 1.733(2) .
S2 C15 1.729(2) .
S2 C12 1.7344(19) .
C1 C2 1.354(3) .
C1 C16 1.526(3) 2_665
C2 C3 1.424(3) .
C2 H2 0.9500 .
C3 C4 1.361(3) .
C3 H3 0.9500 .
C4 C5 1.532(3) .
C5 C12 1.523(3) .
C5 C6 1.549(3) .
C5 C9 1.552(3) .
C6 C7 1.524(3) .
C6 H6A 0.9900 .
C6 H6B 0.9900 .
C7 C8 1.518(3) .
C7 H7A 0.9900 .
C7 H7B 0.9900 .
C8 H8A 0.9800 .
C8 H8B 0.9800 .
C8 H8C 0.9800 .
C9 C10 1.520(3) .
C9 H9A 0.9900 .
C9 H9B 0.9900 .
C10 C11 1.520(3) .
C10 H10A 0.9900 .
C10 H10B 0.9900 .
C11 H11A 0.9800 .
C11 H11B 0.9800 .
C11 H11C 0.9800 .
C12 C13 1.356(3) .
C13 C14 1.419(3) .
C13 H13 0.9500 .
C14 C15 1.358(3) .
C14 H14 0.9500 .
C15 C16 1.532(3) .
C16 C1 1.526(3) 2_665
C16 C17 1.547(3) .
C16 C20 1.554(3) .
C17 C18 1.525(3) .
C17 H17A 0.9900 .
C17 H17B 0.9900 .
C18 C19 1.502(3) .
C18 H18A 0.9900 .
C18 H18B 0.9900 .
C19 H19A 0.9800 .
C19 H19B 0.9800 .
C19 H19C 0.9800 .
C20 C21 1.523(3) .
C20 H20A 0.9900 .
C20 H20B 0.9900 .
C21 C22 1.524(3) .
C21 H21A 0.9900 .
C21 H21B 0.9900 .
C22 H22A 0.9800 .
C22 H22B 0.9800 .
C22 H22C 0.9800 .
